data_2100224
loop_
_publ_author_name
'Edwards, David J.'
'Pritchard, Robin G.'
'Wallace, Timothy W.'

_publ_section_title
;
 Fine-tuning of biaryl dihedral angles: structural characterization of
 five homologous three-atom bridged biphenyls by X-ray crystallography
;
_journal_issue 3
_journal_name_full 'Acta Crystallographica Section B'
_journal_page_first 335
_journal_page_last 345
_journal_paper_doi 10.1107/S0108768105006713
_journal_volume 61
_journal_year 2005
_chemical_formula_moiety 'C20 H24 O6 S1'
_chemical_formula_sum 'C20 H24 O6 S'
_chemical_formula_weight 392.45
_chemical_name_systematic
;
5,7-dihydro-1,2,3,9,10,11-hexamethoxydibenzo[c,e]thiepine
;
_space_group_IT_number 15
_symmetry_cell_setting monoclinic
_symmetry_space_group_name_Hall '-C 2yc'
_symmetry_space_group_name_H-M 'C 1 2/c 1'
_atom_sites_solution_hydrogens geom
_atom_sites_solution_primary direct
_atom_sites_solution_secondary difmap
_audit_conform_dict_name cif_core.dic
_audit_conform_dict_version 2.2
_audit_creation_method 'WinGX routine CIF_UPDATE'
_cell_angle_alpha 90
_cell_angle_beta 104.0380
_cell_angle_gamma 90
_cell_formula_units_Z 4
_cell_length_a 8.6029(2)
_cell_length_b 12.2965(3)
_cell_length_c 17.6032(4)
_cell_measurement_reflns_used 10338
_cell_measurement_temperature 150(2)
_cell_measurement_theta_max 0
_cell_measurement_theta_min 0
_cell_volume 1806.55(7)
_computing_cell_refinement 'HKL Scalepack (Otwinowski & Minor 1997)'
_computing_data_collection 'Collect (Nonius BV, 1997-2000)'
_computing_data_reduction 'HKL Denzo and Scalepack (Otwinowski & Minor 1997)'
_computing_molecular_graphics 'Ortep-3 for Windows (Farrugia, 1997)'
_computing_publication_material 'WinGX publication routines (Farrugia, 1999)'
_computing_structure_refinement 'SHELXL-97 (Sheldrick, 1997)'
_computing_structure_solution 'SHELXS-97 (Sheldrick, 1997)'
_diffrn_ambient_temperature 150(2)
_diffrn_measured_fraction_theta_full 0.977
_diffrn_measured_fraction_theta_max 0.977
_diffrn_measurement_device '95mm CCD camera on \k-goniostat'
_diffrn_measurement_device_type KappaCCD
_diffrn_measurement_method 'CCD rotation images, thick slices'
_diffrn_radiation_monochromator graphite
_diffrn_radiation_type MoK\a
_diffrn_radiation_wavelength 0.71073
_diffrn_reflns_av_R_equivalents 0.0541
_diffrn_reflns_limit_h_max 11
_diffrn_reflns_limit_h_min -11
_diffrn_reflns_limit_k_max 16
_diffrn_reflns_limit_k_min -16
_diffrn_reflns_limit_l_max 24
_diffrn_reflns_limit_l_min -23
_diffrn_reflns_number 15259
_diffrn_reflns_reduction_process
;
 Scaled and merged with SORTAV
 R.H. Blessing, (1987) Cryst. Rev. 1, 3-58
 R.H. Blessing, (1989) J. Appl. Cryst. 22, 396-397
;
_diffrn_reflns_theta_full 29.12
_diffrn_reflns_theta_max 29.12
_diffrn_reflns_theta_min 2.95
_exptl_absorpt_coefficient_mu 0.215
_exptl_absorpt_correction_T_max 1.016
_exptl_absorpt_correction_T_min 0.975
_exptl_absorpt_correction_type multi-scan
_exptl_absorpt_process_details
;
 R.H. Blessing, Acta Cryst. (1995), A51, 33-38
;
_exptl_crystal_colour colourless
_exptl_crystal_density_diffrn 1.443
_exptl_crystal_density_method 'not measured'
_exptl_crystal_description needle
_exptl_crystal_F_000 832
_exptl_crystal_size_max 0.2
_exptl_crystal_size_mid 0.1
_exptl_crystal_size_min 0.1
_refine_diff_density_max 0.321
_refine_diff_density_min -0.301
_refine_ls_extinction_coef 0.0074(13)
_refine_ls_extinction_expression Fc^*^=kFc[1+0.001xFc^2^\l^3^/sin(2\q)]^-1/4^
_refine_ls_extinction_method SHELXL
_refine_ls_goodness_of_fit_ref 1.043
_refine_ls_hydrogen_treatment mixed
_refine_ls_matrix_type full
_refine_ls_number_parameters 172
_refine_ls_number_reflns 2388
_refine_ls_number_restraints 0
_refine_ls_restrained_S_all 1.043
_refine_ls_R_factor_all 0.0464
_refine_ls_R_factor_gt 0.0365
_refine_ls_shift/su_max 0.003
_refine_ls_shift/su_mean 0
_refine_ls_structure_factor_coef Fsqd
_refine_ls_weighting_details 'calc w=1/[\s^2^(Fo^2^)+(0.0508P)^2^+1.3323P] where P=(Fo^2^+2Fc^2^)/3'
_refine_ls_weighting_scheme calc
_refine_ls_wR_factor_gt 0.0943
_refine_ls_wR_factor_ref 0.0992
_reflns_number_gt 2003
_reflns_number_total 2388
_reflns_threshold_expression >2sigma(I)
_cod_data_source_file sx5028.cif
_cod_data_source_block sulfide
_cod_original_sg_symbol_H-M 'C 2/c'
_cod_database_code 2100224

loop_
_symmetry_equiv_pos_as_xyz
'x, y, z'
'-x, y, -z+1/2'
'x+1/2, y+1/2, z'
'-x+1/2, y+1/2, -z+1/2'
'-x, -y, -z'
'x, -y, z-1/2'
'-x+1/2, -y+1/2, -z'
'x+1/2, -y+1/2, z-1/2'

loop_
_atom_site_label
_atom_site_fract_x
_atom_site_fract_y
_atom_site_fract_z
_atom_site_U_iso_or_equiv
_atom_site_adp_type
_atom_site_calc_flag
_atom_site_refinement_flags
_atom_site_occupancy
_atom_site_disorder_assembly
_atom_site_disorder_group
_atom_site_type_symbol
C1 0.55184(14) 0.58168(9) 0.66847(7) 0.0135(3) Uani d . 1 . . C
C2 0.65913(15) 0.58284(9) 0.62049(7) 0.0142(3) Uani d . 1 . . C
C3 0.77012(15) 0.49775(10) 0.62572(7) 0.0146(3) Uani d . 1 . . C
C4 0.77115(15) 0.41306(10) 0.67830(7) 0.0146(3) Uani d . 1 . . C
C4A 0.66397(15) 0.41269(9) 0.72640(7) 0.0138(3) Uani d . 1 . . C
C5 0.66577(16) 0.32012(10) 0.78250(8) 0.0163(3) Uani d . 1 . . C
C11B 0.55516(14) 0.49830(9) 0.72330(7) 0.0138(3) Uani d . 1 . . C
C12 0.28299(17) 0.63325(13) 0.62107(10) 0.0263(3) Uani d . 1 . . C
C13 0.5804(2) 0.65199(13) 0.49157(8) 0.0279(3) Uani d . 1 . . C
C14 0.98301(18) 0.41644(12) 0.58250(9) 0.0251(3) Uani d . 1 . . C
O1 0.44194(11) 0.66526(7) 0.66090(5) 0.0177(2) Uani d . 1 . . O
O2 0.66061(11) 0.66986(7) 0.57123(5) 0.0178(2) Uani d . 1 . . O
O3 0.87013(11) 0.50350(7) 0.57639(5) 0.0193(2) Uani d . 1 . . O
S6 0.5 0.22488(3) 0.75 0.01952(15) Uani d S 1 . . S
H14B 1.044(2) 0.4347(14) 0.5450(10) 0.031(5) Uiso d . 1 . . H
H4 0.847(2) 0.3561(14) 0.6814(10) 0.023(4) Uiso d . 1 . . H
H14A 0.928(2) 0.3476(15) 0.5698(10) 0.031(5) Uiso d . 1 . . H
H13C 0.594(2) 0.7161(15) 0.4628(11) 0.030(5) Uiso d . 1 . . H
H8B 0.6576(18) 0.3479(13) 0.8335(9) 0.019(4) Uiso d . 1 . . H
H8A 0.759(2) 0.2756(13) 0.7889(9) 0.020(4) Uiso d . 1 . . H
H14C 1.058(2) 0.4178(14) 0.6363(11) 0.027(4) Uiso d . 1 . . H
H12A 0.280(3) 0.6008(19) 0.5714(14) 0.055(6) Uiso d . 1 . . H
H13B 0.465(3) 0.6393(18) 0.4877(13) 0.051(6) Uiso d . 1 . . H
H12C 0.211(3) 0.6965(17) 0.6134(11) 0.043(5) Uiso d . 1 . . H
H13A 0.629(3) 0.591(2) 0.4700(14) 0.065(7) Uiso d . 1 . . H
H12B 0.241(3) 0.5780(19) 0.6481(14) 0.059(7) Uiso d . 1 . . H

loop_
_atom_site_aniso_label
_atom_site_aniso_U_11
_atom_site_aniso_U_22
_atom_site_aniso_U_33
_atom_site_aniso_U_12
_atom_site_aniso_U_13
_atom_site_aniso_U_23
C1 0.0152(6) 0.0100(5) 0.0149(5) 0.0001(4) 0.0026(5) -0.0015(4)
C2 0.0179(6) 0.0112(5) 0.0130(5) -0.0027(4) 0.0028(5) 0.0008(4)
C3 0.0153(6) 0.0153(6) 0.0140(5) -0.0017(4) 0.0051(5) -0.0008(4)
C4 0.0153(6) 0.0128(6) 0.0159(6) 0.0014(4) 0.0039(5) 0.0001(4)
C4A 0.0152(6) 0.0125(5) 0.0136(5) -0.0010(4) 0.0031(5) 0.0010(4)
C5 0.0170(6) 0.0145(6) 0.0180(6) 0.0020(5) 0.0056(5) 0.0033(5)
C11B 0.0151(6) 0.0124(5) 0.0144(6) -0.0015(4) 0.0047(5) -0.0009(4)
C12 0.0194(7) 0.0228(7) 0.0336(8) 0.0045(5) 0.0007(6) -0.0032(6)
C13 0.0416(9) 0.0247(7) 0.0148(6) -0.0045(6) 0.0022(6) 0.0036(5)
C14 0.0225(7) 0.0273(8) 0.0304(7) 0.0100(6) 0.0159(6) 0.0097(6)
O1 0.0173(5) 0.0122(4) 0.0232(5) 0.0031(3) 0.0042(4) 0.0001(3)
O2 0.0253(5) 0.0135(4) 0.0141(4) -0.0021(3) 0.0040(4) 0.0033(3)
O3 0.0208(5) 0.0198(5) 0.0209(5) 0.0049(4) 0.0123(4) 0.0052(4)
S6 0.0200(2) 0.0112(2) 0.0291(3) 0 0.00936(19) 0

loop_
_atom_type_symbol
_atom_type_description
_atom_type_scat_dispersion_real
_atom_type_scat_dispersion_imag
_atom_type_scat_source
C C 0.0033 0.0016 'International Tables Vol C Tables 4.2.6.8 and 6.1.1.4'
H H 0 0 'International Tables Vol C Tables 4.2.6.8 and 6.1.1.4'
O O 0.0106 0.006 'International Tables Vol C Tables 4.2.6.8 and 6.1.1.4'
S S 0.1246 0.1234 'International Tables Vol C Tables 4.2.6.8 and 6.1.1.4'

loop_
_geom_angle_atom_site_label_1
_geom_angle_atom_site_label_2
_geom_angle_atom_site_label_3
_geom_angle_site_symmetry_3
_geom_angle
O1 C1 C2 . 118.19(10)
O1 C1 C11B . 120.61(11)
C2 C1 C11B . 121.20(11)
O2 C2 C1 . 119.81(11)
O2 C2 C3 . 120.63(11)
C1 C2 C3 . 119.48(11)
O3 C3 C4 . 123.97(11)
O3 C3 C2 . 116.31(11)
C4 C3 C2 . 119.71(11)
C3 C4 C4A . 120.50(11)
C3 C4 H4 . 119.1(10)
C4A C4 H4 . 120.4(10)
C4 C4A C11B . 120.52(11)
C4 C4A C5 . 119.85(11)
C11B C4A C5 . 119.63(11)
C4A C5 S6 . 113.36(9)
C4A C5 H8B . 110.3(9)
S6 C5 H8B . 106.6(9)
C4A C5 H8A . 112.6(10)
S6 C5 H8A . 104.0(10)
H8B C5 H8A . 109.7(13)
C4A C11B C1 . 118.52(11)
C4A C11B C11B 2_656 119.84(9)
C1 C11B C11B 2_656 121.63(9)
O1 C12 H12A . 111.7(14)
O1 C12 H12C . 110.3(12)
H12A C12 H12C . 109.3(17)
O1 C12 H12B . 112.8(14)
H12A C12 H12B . 103.4(19)
H12C C12 H12B . 109.0(18)
O2 C13 H13C . 107.5(11)
O2 C13 H13B . 109.3(13)
H13C C13 H13B . 110.0(17)
O2 C13 H13A . 110.5(14)
H13C C13 H13A . 107.7(18)
H13B C13 H13A . 111.8(19)
O3 C14 H14B . 104.4(11)
O3 C14 H14A . 110.6(11)
H14B C14 H14A . 111.3(15)
O3 C14 H14C . 109.1(10)
H14B C14 H14C . 107.7(14)
H14A C14 H14C . 113.4(14)
C1 O1 C12 . 113.13(10)
C2 O2 C13 . 115.07(10)
C3 O3 C14 . 115.74(10)
C5 S6 C5 2_656 100.25(8)

loop_
_geom_bond_atom_site_label_1
_geom_bond_atom_site_label_2
_geom_bond_site_symmetry_2
_geom_bond_distance
_geom_bond_publ_flag
C1 O1 . 1.3809(14) ?
C1 C2 . 1.3942(17) ?
C1 C11B . 1.4037(16) ?
C2 O2 . 1.3792(14) ?
C2 C3 . 1.4044(17) ?
C3 O3 . 1.3644(15) ?
C3 C4 . 1.3919(17) ?
C4 C4A . 1.3949(17) ?
C4 H4 . 0.947(17) ?
C4A C11B . 1.4010(17) ?
C4A C5 . 1.5046(17) ?
C5 S6 . 1.8267(13) ?
C5 H8B . 0.980(16) ?
C5 H8A . 0.958(17) ?
C11B C11B 2_656 1.489(2) ?
C12 O1 . 1.4323(17) ?
C12 H12A . 0.96(2) ?
C12 H12C . 0.99(2) ?
C12 H12B . 0.95(2) ?
C13 O2 . 1.4218(16) ?
C13 H13C . 0.960(18) ?
C13 H13B . 0.99(2) ?
C13 H13A . 0.98(3) ?
C14 O3 . 1.4318(16) ?
C14 H14B . 0.967(18) ?
C14 H14A . 0.969(18) ?
C14 H14C . 1.010(18) ?
S6 C5 2_656 1.8267(13) ?

loop_
_geom_torsion_atom_site_label_1
_geom_torsion_atom_site_label_2
_geom_torsion_atom_site_label_3
_geom_torsion_atom_site_label_4
_geom_torsion_site_symmetry_4
_geom_torsion
O1 C1 C2 O2 . 4.46(17)
C11B C1 C2 O2 . -175.30(11)
O1 C1 C2 C3 . -178.70(10)
C11B C1 C2 C3 . 1.53(18)
O2 C2 C3 O3 . -3.94(17)
C1 C2 C3 O3 . 179.25(10)
O2 C2 C3 C4 . 177.19(11)
C1 C2 C3 C4 . 0.38(18)
O3 C3 C4 C4A . -179.48(11)
C2 C3 C4 C4A . -0.70(19)
C3 C4 C4A C11B . -0.89(19)
C3 C4 C4A C5 . 179.54(11)
C4 C4A C5 S6 . -104.20(12)
C11B C4A C5 S6 . 76.23(13)
C4 C4A C11B C1 . 2.73(18)
C5 C4A C11B C1 . -177.70(11)
C4 C4A C11B C11B 2_656 -178.19(12)
C5 C4A C11B C11B 2_656 1.38(19)
O1 C1 C11B C4A . 177.17(10)
C2 C1 C11B C4A . -3.07(18)
O1 C1 C11B C11B 2_656 -1.89(19)
C2 C1 C11B C11B 2_656 177.87(12)
C2 C1 O1 C12 . 105.35(13)
C11B C1 O1 C12 . -74.88(15)
C1 C2 O2 C13 . -101.06(14)
C3 C2 O2 C13 . 82.14(15)
C4 C3 O3 C14 . -1.37(18)
C2 C3 O3 C14 . 179.81(11)
C4A C5 S6 C5 2_656 -44.52(7)
